data_7031258
loop_
_publ_author_name
'Song, Li-Cheng'
'Hu, Fu-Qiang'
'Wang, Miao-Miao'
'Xie, Zhao-Jun'
'Xu, Kai-Kai'
'Song, Hai-Bin'

_publ_section_title
;
 Synthesis, structural characterization, and some properties of
 2-acylmethyl-6-ester group-difunctionalized pyridine-containing iron
 complexes related to the active site of [Fe]-hydrogenase.
;
_journal_issue 21
_journal_name_full 'Dalton transactions (Cambridge, England : 2003)'
_journal_page_first 8062
_journal_page_last 8071
_journal_paper_doi 10.1039/c4dt00335g
_journal_volume 43
_journal_year 2014
_chemical_formula_sum 'C17 H12 Fe I N O5'
_chemical_formula_weight 493.03
_chemical_name_systematic
; 
 ? 
;
_space_group_IT_number 14
_symmetry_cell_setting monoclinic
_symmetry_space_group_name_Hall '-P 2yn'
_symmetry_space_group_name_H-M 'P 1 21/n 1'
_atom_sites_solution_hydrogens geom
_atom_sites_solution_primary direct
_atom_sites_solution_secondary difmap
_audit_creation_method SHELXL-97
_cell_angle_alpha 90.00
_cell_angle_beta 109.982(6)
_cell_angle_gamma 90.00
_cell_formula_units_Z 4
_cell_length_a 12.505(5)
_cell_length_b 8.365(3)
_cell_length_c 17.836(7)
_cell_measurement_reflns_used 6467
_cell_measurement_temperature 113(2)
_cell_measurement_theta_max 27.9
_cell_measurement_theta_min 1.7
_cell_volume 1753.4(12)
_computing_cell_refinement CrystalClear
_computing_data_collection CrystalClear
_computing_data_reduction CrystalClear
_computing_molecular_graphics 'Bruker SHELXTL'
_computing_publication_material 'CrystalStructure 3.8'
_computing_structure_refinement 'SHELXL-97 (Sheldrick, 1997)'
_computing_structure_solution 'SHELXS-97 (Sheldrick, 1990)'
_diffrn_ambient_temperature 113(2)
_diffrn_detector_area_resol_mean 14.22
_diffrn_measured_fraction_theta_full 0.998
_diffrn_measured_fraction_theta_max 0.998
_diffrn_measurement_device_type 'Rigaku Saturn724 CCD'
_diffrn_measurement_method '\w and \f scans'
_diffrn_radiation_monochromator multilayer
_diffrn_radiation_source 'rotating anode'
_diffrn_radiation_type MoK\a
_diffrn_radiation_wavelength 0.71073
_diffrn_reflns_av_R_equivalents 0.0356
_diffrn_reflns_av_unetI/netI 0.0371
_diffrn_reflns_limit_h_max 16
_diffrn_reflns_limit_h_min -16
_diffrn_reflns_limit_k_max 10
_diffrn_reflns_limit_k_min -10
_diffrn_reflns_limit_l_max 19
_diffrn_reflns_limit_l_min -23
_diffrn_reflns_number 16626
_diffrn_reflns_theta_full 27.90
_diffrn_reflns_theta_max 27.90
_diffrn_reflns_theta_min 1.74
_diffrn_standards_decay_% 0
_diffrn_standards_interval_count 0
_diffrn_standards_interval_time 0
_diffrn_standards_number 0
_exptl_absorpt_coefficient_mu 2.647
_exptl_absorpt_correction_T_max 0.7418
_exptl_absorpt_correction_T_min 0.6195
_exptl_absorpt_correction_type multi-scan
_exptl_absorpt_process_details CrystalClear
_exptl_crystal_colour Colorless
_exptl_crystal_density_diffrn 1.868
_exptl_crystal_density_method 'not measured'
_exptl_crystal_description Prism
_exptl_crystal_F_000 960
_exptl_crystal_size_max 0.20
_exptl_crystal_size_mid 0.18
_exptl_crystal_size_min 0.12
_refine_diff_density_max 0.369
_refine_diff_density_min -0.375
_refine_diff_density_rms 0.070
_refine_ls_extinction_method none
_refine_ls_goodness_of_fit_ref 0.995
_refine_ls_hydrogen_treatment constr
_refine_ls_matrix_type full
_refine_ls_number_parameters 226
_refine_ls_number_reflns 4173
_refine_ls_number_restraints 0
_refine_ls_restrained_S_all 0.995
_refine_ls_R_factor_all 0.0240
_refine_ls_R_factor_gt 0.0189
_refine_ls_shift/su_max 0.003
_refine_ls_shift/su_mean 0.000
_refine_ls_structure_factor_coef Fsqd
_refine_ls_weighting_details 'calc w=1/[\s^2^(Fo^2^)+(0.0080P)^2^+0.0000P] where P=(Fo^2^+2Fc^2^)/3'
_refine_ls_weighting_scheme calc
_refine_ls_wR_factor_gt 0.0373
_refine_ls_wR_factor_ref 0.0380
_reflns_number_gt 3344
_reflns_number_total 4173
_reflns_threshold_expression >2sigma(I)
_cod_data_source_file c4dt00335g1.cif
_cod_data_source_block 3
_cod_depositor_comments
;
The following automatic conversions were performed:

'_symmetry_cell_setting' value 'Monoclinic' changed to 'monoclinic'
according to
/usr/data/users/saulius/crontab/automatic-downloads/current/RSC/lib/dictionaries/cif_core.dic
dictionary named 'cif_core.dic' version 2.4.2 from
2011-04-26.

'_exptl_absorpt_correction_type' value 'MULTI-SCAN'
changed to 'multi-scan' according to
/usr/data/users/saulius/crontab/automatic-downloads/current/RSC/lib/dictionaries/cif_core.dic
dictionary named 'cif_core.dic' version 2.4.2 from
2011-04-26.

'_refine_ls_hydrogen_treatment' value 'CONSTR' changed
to 'constr' according to
/usr/data/users/saulius/crontab/automatic-downloads/current/RSC/lib/dictionaries/cif_core.dic
dictionary named 'cif_core.dic' version 2.4.2 from 2011-04-26.

Automatic conversion script
Id: cif_fix_values 2281 2013-09-26 08:29:07Z andrius 
;
_cod_original_cell_volume 1753.4(11)
_cod_original_sg_symbol_H-M P2(1)/n
_cod_database_code 7031258

loop_
_symmetry_equiv_pos_as_xyz
'x, y, z'
'-x+1/2, y+1/2, -z+1/2'
'-x, -y, -z'
'x-1/2, -y-1/2, z-1/2'

loop_
_atom_site_label
_atom_site_type_symbol
_atom_site_fract_x
_atom_site_fract_y
_atom_site_fract_z
_atom_site_U_iso_or_equiv
_atom_site_adp_type
_atom_site_occupancy
_atom_site_symmetry_multiplicity
_atom_site_calc_flag
_atom_site_refinement_flags
I1 I 0.815623(11) 0.073173(14) 1.022779(8) 0.02615(4) Uani 1 1 d .
Fe1 Fe 0.68868(2) 0.21006(3) 0.885713(16) 0.01799(7) Uani 1 1 d .
O1 O 0.54508(11) 0.29913(14) 0.72575(8) 0.0266(3) Uani 1 1 d .
O2 O 0.51344(14) -0.02030(18) 0.88570(10) 0.0484(5) Uani 1 1 d .
O3 O 0.72376(11) -0.06155(14) 0.80154(8) 0.0285(3) Uani 1 1 d .
O4 O 0.71554(11) 0.60227(14) 0.98776(9) 0.0260(3) Uani 1 1 d .
O5 O 0.62638(10) 0.36528(14) 0.95834(8) 0.0221(3) Uani 1 1 d .
N1 N 0.81527(12) 0.36048(16) 0.88673(9) 0.0172(3) Uani 1 1 d .
C1 C 0.60194(16) 0.27094(19) 0.78970(12) 0.0198(4) Uani 1 1 d .
C2 C 0.58336(18) 0.0688(2) 0.88701(12) 0.0277(5) Uani 1 1 d .
C3 C 0.76013(16) 0.0627(2) 0.83558(12) 0.0221(4) Uani 1 1 d .
C4 C 0.88054(16) 0.11808(19) 0.84441(12) 0.0250(5) Uani 1 1 d .
H4A H 0.9364 0.0483 0.8834 0.030 Uiso 1 1 calc R
H4B H 0.8921 0.1067 0.7924 0.030 Uiso 1 1 calc R
C5 C 0.90191(16) 0.2875(2) 0.87153(11) 0.0203(4) Uani 1 1 d .
C6 C 1.00192(16) 0.3665(2) 0.87759(11) 0.0240(4) Uani 1 1 d .
H6 H 1.0625 0.3109 0.8684 0.029 Uiso 1 1 calc R
C7 C 1.01247(16) 0.5260(2) 0.89710(12) 0.0252(5) Uani 1 1 d .
H7 H 1.0811 0.5817 0.9029 0.030 Uiso 1 1 calc R
C8 C 0.92137(16) 0.6043(2) 0.90811(12) 0.0225(4) Uani 1 1 d .
H8 H 0.9261 0.7154 0.9197 0.027 Uiso 1 1 calc R
C9 C 0.82354(15) 0.52031(19) 0.90215(11) 0.0185(4) Uani 1 1 d .
C10 C 0.72129(16) 0.6074(2) 0.90772(12) 0.0238(5) Uani 1 1 d .
H10A H 0.7242 0.7203 0.8918 0.029 Uiso 1 1 calc R
H10B H 0.6514 0.5588 0.8699 0.029 Uiso 1 1 calc R
C11 C 0.66052(15) 0.4768(2) 1.00398(12) 0.0206(4) Uani 1 1 d .
C12 C 0.64764(15) 0.4873(2) 1.08267(12) 0.0220(4) Uani 1 1 d .
C13 C 0.67422(16) 0.6263(2) 1.12869(14) 0.0332(5) Uani 1 1 d .
H13 H 0.6990 0.7193 1.1087 0.040 Uiso 1 1 calc R
C14 C 0.66424(18) 0.6275(3) 1.20324(15) 0.0404(6) Uani 1 1 d .
H14 H 0.6816 0.7220 1.2346 0.049 Uiso 1 1 calc R
C15 C 0.62902(17) 0.4915(3) 1.23275(13) 0.0370(6) Uani 1 1 d .
H15 H 0.6249 0.4919 1.2850 0.044 Uiso 1 1 calc R
C16 C 0.59997(17) 0.3559(2) 1.18635(13) 0.0321(5) Uani 1 1 d .
H16 H 0.5737 0.2638 1.2061 0.038 Uiso 1 1 calc R
C17 C 0.60883(16) 0.3533(2) 1.11157(12) 0.0260(5) Uani 1 1 d .
H17 H 0.5884 0.2597 1.0797 0.031 Uiso 1 1 calc R

loop_
_atom_site_aniso_label
_atom_site_aniso_U_11
_atom_site_aniso_U_22
_atom_site_aniso_U_33
_atom_site_aniso_U_23
_atom_site_aniso_U_13
_atom_site_aniso_U_12
I1 0.03166(8) 0.02323(7) 0.01926(8) 0.00507(5) 0.00314(6) 0.00008(5)
Fe1 0.02044(15) 0.01623(13) 0.01592(15) 0.00092(11) 0.00442(12) -0.00285(10)
O1 0.0297(8) 0.0285(7) 0.0187(8) 0.0007(6) 0.0045(7) 0.0035(6)
O2 0.0502(11) 0.0467(9) 0.0485(12) -0.0024(8) 0.0172(9) -0.0293(8)
O3 0.0362(8) 0.0202(7) 0.0260(8) -0.0050(6) 0.0067(7) -0.0024(6)
O4 0.0305(8) 0.0188(7) 0.0339(9) -0.0046(6) 0.0176(7) -0.0047(5)
O5 0.0242(7) 0.0207(6) 0.0218(8) -0.0009(6) 0.0083(6) -0.0021(5)
N1 0.0183(8) 0.0163(7) 0.0161(8) 0.0023(7) 0.0047(7) -0.0008(6)
C1 0.0231(10) 0.0141(9) 0.0241(11) -0.0013(8) 0.0105(9) -0.0014(7)
C2 0.0357(12) 0.0254(10) 0.0203(11) 0.0000(9) 0.0072(10) -0.0025(9)
C3 0.0300(11) 0.0195(9) 0.0146(10) 0.0047(8) 0.0049(9) 0.0019(8)
C4 0.0268(11) 0.0221(10) 0.0267(12) -0.0021(9) 0.0097(9) 0.0016(8)
C5 0.0223(10) 0.0213(9) 0.0157(10) 0.0035(8) 0.0043(8) 0.0016(8)
C6 0.0205(10) 0.0306(10) 0.0214(11) 0.0044(9) 0.0077(9) 0.0029(8)
C7 0.0211(10) 0.0294(10) 0.0232(11) 0.0063(9) 0.0052(9) -0.0062(8)
C8 0.0273(11) 0.0199(9) 0.0189(10) 0.0027(8) 0.0062(9) -0.0039(8)
C9 0.0233(10) 0.0161(8) 0.0150(10) 0.0042(8) 0.0052(8) -0.0005(7)
C10 0.0307(11) 0.0155(9) 0.0296(12) 0.0039(8) 0.0160(10) -0.0007(8)
C11 0.0146(9) 0.0189(9) 0.0279(12) 0.0020(9) 0.0064(9) 0.0023(7)
C12 0.0155(10) 0.0262(10) 0.0249(11) -0.0057(9) 0.0076(9) 0.0012(8)
C13 0.0253(11) 0.0350(11) 0.0441(15) -0.0151(11) 0.0180(11) -0.0086(9)
C14 0.0292(12) 0.0521(14) 0.0422(15) -0.0278(12) 0.0150(11) -0.0087(10)
C15 0.0296(12) 0.0570(14) 0.0239(12) -0.0090(11) 0.0086(10) 0.0089(11)
C16 0.0337(12) 0.0359(12) 0.0288(13) 0.0033(10) 0.0136(10) 0.0090(9)
C17 0.0277(11) 0.0264(10) 0.0235(11) -0.0024(9) 0.0082(9) 0.0030(8)

loop_
_atom_type_symbol
_atom_type_description
_atom_type_scat_dispersion_real
_atom_type_scat_dispersion_imag
_atom_type_scat_source
C C 0.0033 0.0016 'International Tables Vol C Tables 4.2.6.8 and 6.1.1.4'
H H 0.0000 0.0000 'International Tables Vol C Tables 4.2.6.8 and 6.1.1.4'
N N 0.0061 0.0033 'International Tables Vol C Tables 4.2.6.8 and 6.1.1.4'
O O 0.0106 0.0060 'International Tables Vol C Tables 4.2.6.8 and 6.1.1.4'
Fe Fe 0.3463 0.8444 'International Tables Vol C Tables 4.2.6.8 and 6.1.1.4'
I I -0.4742 1.8119 'International Tables Vol C Tables 4.2.6.8 and 6.1.1.4'

loop_
_geom_angle_atom_site_label_1
_geom_angle_atom_site_label_2
_geom_angle_atom_site_label_3
_geom_angle
C1 Fe1 C2 89.55(9)
C1 Fe1 C3 87.87(8)
C2 Fe1 C3 92.52(9)
C1 Fe1 N1 92.81(7)
C2 Fe1 N1 176.64(7)
C3 Fe1 N1 85.18(7)
C1 Fe1 O5 100.43(7)
C2 Fe1 O5 88.35(8)
C3 Fe1 O5 171.67(7)
N1 Fe1 O5 93.58(6)
C1 Fe1 I1 171.43(6)
C2 Fe1 I1 85.08(7)
C3 Fe1 I1 85.71(6)
N1 Fe1 I1 92.29(4)
O5 Fe1 I1 86.11(4)
C11 O4 C10 115.89(15)
C11 O5 Fe1 138.35(12)
C5 N1 C9 118.30(15)
C5 N1 Fe1 113.41(11)
C9 N1 Fe1 128.28(12)
O1 C1 Fe1 175.05(15)
O2 C2 Fe1 177.9(2)
O3 C3 C4 119.93(17)
O3 C3 Fe1 129.17(16)
C4 C3 Fe1 110.88(12)
C5 C4 C3 112.45(16)
C5 C4 H4A 109.1
C3 C4 H4A 109.1
C5 C4 H4B 109.1
C3 C4 H4B 109.1
H4A C4 H4B 107.8
N1 C5 C6 122.25(16)
N1 C5 C4 115.33(16)
C6 C5 C4 122.36(17)
C7 C6 C5 119.27(18)
C7 C6 H6 120.4
C5 C6 H6 120.4
C6 C7 C8 118.84(18)
C6 C7 H7 120.6
C8 C7 H7 120.6
C9 C8 C7 119.88(17)
C9 C8 H8 120.1
C7 C8 H8 120.1
N1 C9 C8 121.22(17)
N1 C9 C10 118.77(15)
C8 C9 C10 119.90(16)
O4 C10 C9 112.25(15)
O4 C10 H10A 109.2
C9 C10 H10A 109.2
O4 C10 H10B 109.2
C9 C10 H10B 109.2
H10A C10 H10B 107.9
O5 C11 O4 123.06(19)
O5 C11 C12 123.87(17)
O4 C11 C12 113.07(16)
C17 C12 C13 119.8(2)
C17 C12 C11 118.21(17)
C13 C12 C11 121.96(18)
C14 C13 C12 119.4(2)
C14 C13 H13 120.3
C12 C13 H13 120.3
C13 C14 C15 120.4(2)
C13 C14 H14 119.8
C15 C14 H14 119.8
C16 C15 C14 120.0(2)
C16 C15 H15 120.0
C14 C15 H15 120.0
C15 C16 C17 120.2(2)
C15 C16 H16 119.9
C17 C16 H16 119.9
C16 C17 C12 120.08(19)
C16 C17 H17 120.0
C12 C17 H17 120.0

loop_
_geom_bond_atom_site_label_1
_geom_bond_atom_site_label_2
_geom_bond_distance
I1 Fe1 2.6749(8)
Fe1 C1 1.760(2)
Fe1 C2 1.776(2)
Fe1 C3 1.914(2)
Fe1 N1 2.0173(15)
Fe1 O5 2.1589(14)
O1 C1 1.144(2)
O2 C2 1.143(2)
O3 C3 1.211(2)
O4 C11 1.340(2)
O4 C10 1.454(2)
O5 C11 1.216(2)
N1 C5 1.350(2)
N1 C9 1.362(2)
C3 C4 1.531(3)
C4 C5 1.492(2)
C4 H4A 0.9900
C4 H4B 0.9900
C5 C6 1.386(2)
C6 C7 1.374(2)
C6 H6 0.9500
C7 C8 1.385(3)
C7 H7 0.9500
C8 C9 1.383(2)
C8 H8 0.9500
C9 C10 1.504(3)
C10 H10A 0.9900
C10 H10B 0.9900
C11 C12 1.469(3)
C12 C17 1.389(3)
C12 C13 1.397(3)
C13 C14 1.377(3)
C13 H13 0.9500
C14 C15 1.387(3)
C14 H14 0.9500
C15 C16 1.378(3)
C15 H15 0.9500
C16 C17 1.376(3)
C16 H16 0.9500
C17 H17 0.9500

loop_
_geom_torsion_atom_site_label_1
_geom_torsion_atom_site_label_2
_geom_torsion_atom_site_label_3
_geom_torsion_atom_site_label_4
_geom_torsion
C1 Fe1 O5 C11 -112.7(2)
C2 Fe1 O5 C11 158.0(2)
C3 Fe1 O5 C11 61.9(5)
N1 Fe1 O5 C11 -19.22(19)
I1 Fe1 O5 C11 72.84(19)
C1 Fe1 N1 C5 -101.71(14)
C2 Fe1 N1 C5 32.8(14)
C3 Fe1 N1 C5 -14.09(13)
O5 Fe1 N1 C5 157.65(12)
I1 Fe1 N1 C5 71.40(12)
C1 Fe1 N1 C9 79.79(16)
C2 Fe1 N1 C9 -145.7(13)
C3 Fe1 N1 C9 167.41(16)
O5 Fe1 N1 C9 -20.85(15)
I1 Fe1 N1 C9 -107.09(15)
C2 Fe1 C1 O1 -52(2)
C3 Fe1 C1 O1 40(2)
N1 Fe1 C1 O1 126(2)
O5 Fe1 C1 O1 -140(2)
I1 Fe1 C1 O1 -1(2)
C1 Fe1 C2 O2 -6(6)
C3 Fe1 C2 O2 -94(6)
N1 Fe1 C2 O2 -141(5)
O5 Fe1 C2 O2 94(6)
I1 Fe1 C2 O2 -179(100)
C1 Fe1 C3 O3 -73.73(19)
C2 Fe1 C3 O3 15.72(19)
N1 Fe1 C3 O3 -166.74(19)
O5 Fe1 C3 O3 111.5(4)
I1 Fe1 C3 O3 100.60(18)
C1 Fe1 C3 C4 107.65(14)
C2 Fe1 C3 C4 -162.90(14)
N1 Fe1 C3 C4 14.64(13)
O5 Fe1 C3 C4 -67.1(5)
I1 Fe1 C3 C4 -78.03(12)
O3 C3 C4 C5 167.56(17)
Fe1 C3 C4 C5 -13.7(2)
C9 N1 C5 C6 5.4(3)
Fe1 N1 C5 C6 -173.22(15)
C9 N1 C5 C4 -172.04(16)
Fe1 N1 C5 C4 9.3(2)
C3 C4 C5 N1 2.6(2)
C3 C4 C5 C6 -174.87(17)
N1 C5 C6 C7 -2.2(3)
C4 C5 C6 C7 175.06(18)
C5 C6 C7 C8 -1.7(3)
C6 C7 C8 C9 2.3(3)
C5 N1 C9 C8 -4.8(3)
Fe1 N1 C9 C8 173.65(14)
C5 N1 C9 C10 171.48(17)
Fe1 N1 C9 C10 -10.1(2)
C7 C8 C9 N1 1.0(3)
C7 C8 C9 C10 -175.22(18)
C11 O4 C10 C9 -88.64(19)
N1 C9 C10 O4 87.2(2)
C8 C9 C10 O4 -96.4(2)
Fe1 O5 C11 O4 46.5(3)
Fe1 O5 C11 C12 -132.47(17)
C10 O4 C11 O5 6.8(2)
C10 O4 C11 C12 -174.10(14)
O5 C11 C12 C17 9.4(3)
O4 C11 C12 C17 -169.70(16)
O5 C11 C12 C13 -171.26(17)
O4 C11 C12 C13 9.7(3)
C17 C12 C13 C14 1.6(3)
C11 C12 C13 C14 -177.75(18)
C12 C13 C14 C15 0.5(3)
C13 C14 C15 C16 -2.3(3)
C14 C15 C16 C17 1.8(3)
C15 C16 C17 C12 0.3(3)
C13 C12 C17 C16 -2.0(3)
C11 C12 C17 C16 177.35(18)
